data_7156297
loop_
_publ_author_name
'Maheshwar Rao, B.'
'Yadav, J. S.'
'Sridhar, B.'
'Subba Reddy, B. V.'

_publ_section_title
;
 Silver(i)-catalyzed sequential hydroamination and Prins type cyclization
 for the synthesis of fused benzo-\d-sultams.
;
_journal_issue 28
_journal_name_full 'Organic &amp; biomolecular chemistry'
_journal_page_first 5163
_journal_page_last 5166
_journal_paper_doi 10.1039/c8ob00918j
_journal_volume 16
_journal_year 2018
_chemical_formula_moiety 'C19 H18 Cl N O3 S'
_chemical_formula_sum 'C19 H18 Cl N O3 S'
_chemical_formula_weight 375.85
_space_group_crystal_system orthorhombic
_space_group_IT_number 61
_space_group_name_Hall '-P 2ac 2ab'
_space_group_name_H-M_alt 'P b c a'
_symmetry_space_group_name_Hall '-P 2ac 2ab'
_symmetry_space_group_name_H-M 'P b c a'
_atom_sites_solution_hydrogens geom
_audit_creation_method SHELXL-2014/7
_audit_update_record
;
2018-04-04 deposited with the CCDC.
2018-06-25 downloaded from the CCDC.
;
_cell_angle_alpha 90
_cell_angle_beta 90
_cell_angle_gamma 90
_cell_formula_units_Z 8
_cell_length_a 15.5285(11)
_cell_length_b 12.2909(9)
_cell_length_c 18.3647(13)
_cell_measurement_reflns_used 8225
_cell_measurement_temperature 294(2)
_cell_measurement_theta_max 27.59
_cell_measurement_theta_min 2.38
_cell_volume 3505.1(4)
_computing_cell_refinement 'SAINT (Bruker, 2001)'
_computing_data_collection 'SMART (Bruker, 2001)'
_computing_data_reduction 'SAINT (Bruker, 2001)'
_computing_molecular_graphics 'SHELXL2014 (Sheldrick, 2015)'
_computing_publication_material 'SHELXL2014 (Sheldrick, 2015)'
_computing_structure_refinement 'SHELXL-2014/7 (Sheldrick, 2015)'
_computing_structure_solution 'SHELXL-2014/7 (Sheldrick, 2015)'
_diffrn_ambient_temperature 294(2)
_diffrn_measured_fraction_theta_full 1.000
_diffrn_measured_fraction_theta_max 0.987
_diffrn_measurement_device_type 'Bruker SMART APEX CCD area-detector'
_diffrn_measurement_method \w
_diffrn_radiation_type MoK\a
_diffrn_radiation_wavelength 0.71073
_diffrn_reflns_av_R_equivalents 0.0219
_diffrn_reflns_av_unetI/netI 0.0120
_diffrn_reflns_Laue_measured_fraction_full 1.000
_diffrn_reflns_Laue_measured_fraction_max 0.987
_diffrn_reflns_limit_h_max 20
_diffrn_reflns_limit_h_min -20
_diffrn_reflns_limit_k_max 16
_diffrn_reflns_limit_k_min -15
_diffrn_reflns_limit_l_max 24
_diffrn_reflns_limit_l_min -23
_diffrn_reflns_number 38891
_diffrn_reflns_point_group_measured_fraction_full 1.000
_diffrn_reflns_point_group_measured_fraction_max 0.987
_diffrn_reflns_theta_full 25.242
_diffrn_reflns_theta_max 28.296
_diffrn_reflns_theta_min 2.218
_exptl_absorpt_coefficient_mu 0.355
_exptl_absorpt_correction_T_max 0.95
_exptl_absorpt_correction_T_min 0.92
_exptl_absorpt_correction_type multi-scan
_exptl_absorpt_process_details 'SADABS; Bruker,2001'
_exptl_crystal_colour colorless
_exptl_crystal_density_diffrn 1.424
_exptl_crystal_description block
_exptl_crystal_F_000 1568
_exptl_crystal_size_max 0.180
_exptl_crystal_size_mid 0.160
_exptl_crystal_size_min 0.090
_refine_diff_density_max 1.017
_refine_diff_density_min -0.792
_refine_diff_density_rms 0.060
_refine_ls_extinction_method none
_refine_ls_goodness_of_fit_ref 1.062
_refine_ls_hydrogen_treatment constr
_refine_ls_matrix_type full
_refine_ls_number_parameters 228
_refine_ls_number_reflns 4306
_refine_ls_number_restraints 0
_refine_ls_restrained_S_all 1.062
_refine_ls_R_factor_all 0.0649
_refine_ls_R_factor_gt 0.0575
_refine_ls_shift/su_max 0.000
_refine_ls_shift/su_mean 0.000
_refine_ls_structure_factor_coef Fsqd
_refine_ls_weighting_details 'w=1/[\s^2^(Fo^2^)+(0.0882P)^2^+2.0701P] where P=(Fo^2^+2Fc^2^)/3'
_refine_ls_weighting_scheme calc
_refine_ls_wR_factor_gt 0.1637
_refine_ls_wR_factor_ref 0.1716
_reflns_Friedel_coverage 0.000
_reflns_number_gt 3667
_reflns_number_total 4306
_reflns_threshold_expression 'I > 2\s(I)'
_cod_data_source_file c8ob00918j2.cif
_cod_data_source_block BE34
_cod_depositor_comments 'Adding full bibliography for 7156297.cif.'
_cod_database_code 7156297
_shelx_shelxl_version_number 2014/7
_shelx_space_group_comment
;
The symmetry employed for this shelxl refinement is uniquely defined
by the following loop, which should always be used as a source of
symmetry information in preference to the above space-group names.
They are only intended as comments.
;
_shelx_estimated_absorpt_t_min 0.939
_shelx_estimated_absorpt_t_max 0.969

loop_
_space_group_symop_operation_xyz
'x, y, z'
'-x+1/2, -y, z+1/2'
'-x, y+1/2, -z+1/2'
'x+1/2, -y+1/2, -z'
'-x, -y, -z'
'x-1/2, y, -z-1/2'
'x, -y-1/2, z-1/2'
'-x-1/2, y-1/2, z'

loop_
_atom_site_label
_atom_site_type_symbol
_atom_site_fract_x
_atom_site_fract_y
_atom_site_fract_z
_atom_site_U_iso_or_equiv
_atom_site_adp_type
_atom_site_occupancy
_atom_site_site_symmetry_order
_atom_site_calc_flag
_atom_site_refinement_flags_posn
_atom_site_refinement_flags_adp
C1 C 0.16507(14) 0.16382(17) 0.54055(12) 0.0465(5) Uani 1 1 d . .
C2 C 0.20697(14) 0.26078(19) 0.52393(12) 0.0501(5) Uani 1 1 d . .
H2 H 0.1993 0.2919 0.4782 0.060 Uiso 1 1 calc R U
C3 C 0.25983(16) 0.3118(2) 0.57401(13) 0.0577(6) Uani 1 1 d . .
H3 H 0.2877 0.3765 0.5622 0.069 Uiso 1 1 calc R U
C4 C 0.27045(16) 0.2653(3) 0.64148(14) 0.0629(7) Uani 1 1 d . .
C5 C 0.22980(19) 0.1701(3) 0.66007(13) 0.0700(8) Uani 1 1 d . .
H5 H 0.2378 0.1397 0.7059 0.084 Uiso 1 1 calc R U
C6 C 0.17653(17) 0.1199(2) 0.60943(14) 0.0592(6) Uani 1 1 d . .
H6 H 0.1482 0.0559 0.6219 0.071 Uiso 1 1 calc R U
C7 C 0.11412(15) 0.10275(17) 0.48391(13) 0.0503(5) Uani 1 1 d . .
H7 H 0.0664 0.0652 0.5081 0.060 Uiso 1 1 calc R U
C8 C 0.1441(2) -0.0287(2) 0.39277(18) 0.0693(7) Uani 1 1 d . .
H8A H 0.0869 -0.0577 0.4012 0.083 Uiso 1 1 calc R U
H8B H 0.1818 -0.0889 0.3807 0.083 Uiso 1 1 calc R U
C9 C 0.14142(16) 0.04867(19) 0.33107(15) 0.0568(6) Uani 1 1 d . .
H9A H 0.1114 0.0158 0.2903 0.068 Uiso 1 1 calc R U
H9B H 0.1996 0.0658 0.3156 0.068 Uiso 1 1 calc R U
C10 C 0.09586(14) 0.15133(16) 0.35365(13) 0.0463(5) Uani 1 1 d . .
C11 C 0.07781(13) 0.17375(16) 0.42387(12) 0.0438(4) Uani 1 1 d . .
C13 C 0.00413(14) 0.34808(16) 0.39536(12) 0.0448(4) Uani 1 1 d . .
C14 C 0.02047(13) 0.26352(15) 0.44435(11) 0.0419(4) Uani 1 1 d . .
C15 C -0.05676(15) 0.42886(19) 0.40963(14) 0.0534(5) Uani 1 1 d . .
H15 H -0.0675 0.4831 0.3755 0.064 Uiso 1 1 calc R U
C16 C -0.10058(15) 0.42753(19) 0.47435(14) 0.0535(5) Uani 1 1 d . .
H16 H -0.1417 0.4807 0.4838 0.064 Uiso 1 1 calc R U
C17 C -0.08420(14) 0.34756(17) 0.52595(13) 0.0470(5) Uani 1 1 d . .
C18 C -0.02425(13) 0.26702(17) 0.51047(12) 0.0455(4) Uani 1 1 d . .
H18 H -0.0134 0.2136 0.5452 0.055 Uiso 1 1 calc R U
C19 C 0.0508(2) 0.1848(3) 0.22428(14) 0.0686(7) Uani 1 1 d . .
H19A H 0.1025 0.1626 0.1997 0.103 Uiso 1 1 calc R U
H19B H 0.0240 0.2427 0.1976 0.103 Uiso 1 1 calc R U
H19C H 0.0119 0.1242 0.2275 0.103 Uiso 1 1 calc R U
C20 C -0.13166(16) 0.3469(2) 0.59732(14) 0.0589(6) Uani 1 1 d . .
H20A H -0.1175 0.4114 0.6243 0.088 Uiso 1 1 calc R U
H20B H -0.1152 0.2839 0.6249 0.088 Uiso 1 1 calc R U
H20C H -0.1926 0.3451 0.5884 0.088 Uiso 1 1 calc R U
Cl1 Cl 0.33632(6) 0.33086(11) 0.70488(5) 0.1018(4) Uani 1 1 d . .
N1 N 0.07211(13) 0.22246(16) 0.29729(11) 0.0521(5) Uani 1 1 d . .
O1 O 0.15212(11) 0.38721(14) 0.33844(11) 0.0624(5) Uani 1 1 d . .
O2 O 0.02564(15) 0.40860(17) 0.26004(10) 0.0740(5) Uani 1 1 d . .
O3 O 0.17370(12) 0.02203(14) 0.45630(11) 0.0639(5) Uani 1 1 d . .
S1 S 0.06785(4) 0.35225(5) 0.31795(3) 0.05045(18) Uani 1 1 d . .

loop_
_atom_site_aniso_label
_atom_site_aniso_U_11
_atom_site_aniso_U_22
_atom_site_aniso_U_33
_atom_site_aniso_U_23
_atom_site_aniso_U_13
_atom_site_aniso_U_12
C1 0.0440(10) 0.0476(11) 0.0480(11) 0.0047(8) 0.0055(8) 0.0125(8)
C2 0.0504(11) 0.0541(12) 0.0457(10) 0.0026(9) -0.0026(9) 0.0028(9)
C3 0.0523(12) 0.0657(14) 0.0552(13) -0.0042(11) -0.0047(10) 0.0016(11)
C4 0.0525(13) 0.0864(18) 0.0499(12) -0.0095(12) -0.0044(10) 0.0157(13)
C5 0.0740(17) 0.096(2) 0.0398(11) 0.0078(12) 0.0023(11) 0.0299(16)
C6 0.0615(14) 0.0634(14) 0.0528(13) 0.0123(11) 0.0132(11) 0.0144(11)
C7 0.0532(12) 0.0368(9) 0.0608(13) 0.0037(9) 0.0035(10) 0.0046(8)
C8 0.0736(16) 0.0393(11) 0.095(2) -0.0104(12) 0.0151(15) 0.0029(11)
C9 0.0523(12) 0.0463(11) 0.0718(15) -0.0201(11) -0.0004(11) 0.0013(9)
C10 0.0419(10) 0.0396(10) 0.0574(12) -0.0115(9) -0.0034(9) -0.0034(8)
C11 0.0414(10) 0.0353(9) 0.0546(12) -0.0033(8) -0.0031(8) 0.0002(7)
C13 0.0445(10) 0.0422(10) 0.0477(11) -0.0017(8) -0.0035(8) 0.0013(8)
C14 0.0400(9) 0.0364(9) 0.0495(10) -0.0040(8) -0.0042(8) 0.0000(7)
C15 0.0553(12) 0.0446(11) 0.0604(13) 0.0023(10) -0.0057(10) 0.0100(9)
C16 0.0482(11) 0.0482(11) 0.0642(13) -0.0079(10) -0.0033(10) 0.0113(9)
C17 0.0415(10) 0.0465(11) 0.0530(12) -0.0108(9) -0.0019(9) -0.0027(8)
C18 0.0455(10) 0.0416(10) 0.0493(11) -0.0012(8) -0.0025(8) -0.0002(8)
C19 0.0779(17) 0.0781(17) 0.0498(13) -0.0135(12) -0.0045(12) -0.0216(14)
C20 0.0549(13) 0.0655(15) 0.0563(13) -0.0115(11) 0.0051(11) 0.0039(11)
Cl1 0.0887(6) 0.1477(9) 0.0689(5) -0.0263(5) -0.0297(4) 0.0108(6)
N1 0.0583(11) 0.0490(10) 0.0490(10) -0.0116(8) -0.0067(8) 0.0011(8)
O1 0.0604(10) 0.0527(9) 0.0741(11) -0.0084(8) 0.0090(9) -0.0137(8)
O2 0.0924(14) 0.0741(12) 0.0556(10) 0.0132(9) 0.0005(10) 0.0199(11)
O3 0.0686(11) 0.0473(9) 0.0758(12) 0.0018(8) 0.0031(9) 0.0171(8)
S1 0.0569(3) 0.0449(3) 0.0495(3) 0.0003(2) 0.0009(2) 0.0017(2)

loop_
_atom_type_symbol
_atom_type_description
_atom_type_scat_dispersion_real
_atom_type_scat_dispersion_imag
_atom_type_scat_source
C C 0.0033 0.0016 'International Tables Vol C Tables 4.2.6.8 and 6.1.1.4'
H H 0.0000 0.0000 'International Tables Vol C Tables 4.2.6.8 and 6.1.1.4'
N N 0.0061 0.0033 'International Tables Vol C Tables 4.2.6.8 and 6.1.1.4'
O O 0.0106 0.0060 'International Tables Vol C Tables 4.2.6.8 and 6.1.1.4'
S S 0.1246 0.1234 'International Tables Vol C Tables 4.2.6.8 and 6.1.1.4'
Cl Cl 0.1484 0.1585 'International Tables Vol C Tables 4.2.6.8 and 6.1.1.4'

loop_
_geom_angle_atom_site_label_1
_geom_angle_atom_site_label_2
_geom_angle_atom_site_label_3
_geom_angle
C6 C1 C2 118.3(2)
C6 C1 C7 120.2(2)
C2 C1 C7 121.4(2)
C3 C2 C1 121.3(2)
C3 C2 H2 119.3
C1 C2 H2 119.3
C4 C3 C2 118.8(3)
C4 C3 H3 120.6
C2 C3 H3 120.6
C5 C4 C3 121.6(2)
C5 C4 Cl1 119.8(2)
C3 C4 Cl1 118.6(2)
C4 C5 C6 119.1(2)
C4 C5 H5 120.4
C6 C5 H5 120.4
C1 C6 C5 120.9(3)
C1 C6 H6 119.6
C5 C6 H6 119.6
O3 C7 C1 104.33(18)
O3 C7 C11 112.18(19)
C1 C7 C11 114.26(17)
O3 C7 H7 108.6
C1 C7 H7 108.6
C11 C7 H7 108.6
O3 C8 C9 111.2(2)
O3 C8 H8A 109.4
C9 C8 H8A 109.4
O3 C8 H8B 109.4
C9 C8 H8B 109.4
H8A C8 H8B 108.0
C8 C9 C10 109.9(2)
C8 C9 H9A 109.7
C10 C9 H9A 109.7
C8 C9 H9B 109.7
C10 C9 H9B 109.7
H9A C9 H9B 108.2
C11 C10 N1 121.55(19)
C11 C10 C9 122.2(2)
N1 C10 C9 116.3(2)
C10 C11 C14 121.68(19)
C10 C11 C7 120.08(19)
C14 C11 C7 118.20(19)
C15 C13 C14 122.1(2)
C15 C13 S1 121.31(17)
C14 C13 S1 116.51(16)
C13 C14 C18 116.46(18)
C13 C14 C11 120.30(19)
C18 C14 C11 123.15(19)
C16 C15 C13 119.4(2)
C16 C15 H15 120.3
C13 C15 H15 120.3
C15 C16 C17 120.6(2)
C15 C16 H16 119.7
C17 C16 H16 119.7
C16 C17 C18 119.2(2)
C16 C17 C20 120.6(2)
C18 C17 C20 120.2(2)
C17 C18 C14 122.2(2)
C17 C18 H18 118.9
C14 C18 H18 118.9
N1 C19 H19A 109.5
N1 C19 H19B 109.5
H19A C19 H19B 109.5
N1 C19 H19C 109.5
H19A C19 H19C 109.5
H19B C19 H19C 109.5
C17 C20 H20A 109.5
C17 C20 H20B 109.5
H20A C20 H20B 109.5
C17 C20 H20C 109.5
H20A C20 H20C 109.5
H20B C20 H20C 109.5
C10 N1 C19 122.7(2)
C10 N1 S1 116.45(15)
C19 N1 S1 120.84(19)
C8 O3 C7 112.75(19)
O1 S1 O2 118.10(13)
O1 S1 N1 108.45(11)
O2 S1 N1 108.53(12)
O1 S1 C13 108.42(11)
O2 S1 C13 111.29(12)
N1 S1 C13 100.60(10)

loop_
_geom_bond_atom_site_label_1
_geom_bond_atom_site_label_2
_geom_bond_distance
C1 C6 1.387(3)
C1 C2 1.392(3)
C1 C7 1.507(3)
C2 C3 1.383(3)
C2 H2 0.9300
C3 C4 1.375(4)
C3 H3 0.9300
C4 C5 1.372(4)
C4 Cl1 1.747(3)
C5 C6 1.390(4)
C5 H5 0.9300
C6 H6 0.9300
C7 O3 1.448(3)
C7 C11 1.515(3)
C7 H7 0.9800
C8 O3 1.400(4)
C8 C9 1.480(4)
C8 H8A 0.9700
C8 H8B 0.9700
C9 C10 1.505(3)
C9 H9A 0.9700
C9 H9B 0.9700
C10 C11 1.348(3)
C10 N1 1.404(3)
C11 C14 1.467(3)
C13 C15 1.396(3)
C13 C14 1.398(3)
C13 S1 1.733(2)
C14 C18 1.399(3)
C15 C16 1.370(4)
C15 H15 0.9300
C16 C17 1.389(3)
C16 H16 0.9300
C17 C18 1.388(3)
C17 C20 1.504(3)
C18 H18 0.9300
C19 N1 1.457(3)
C19 H19A 0.9600
C19 H19B 0.9600
C19 H19C 0.9600
C20 H20A 0.9600
C20 H20B 0.9600
C20 H20C 0.9600
N1 S1 1.641(2)
O1 S1 1.4278(19)
O2 S1 1.4284(19)

loop_
_geom_torsion_atom_site_label_1
_geom_torsion_atom_site_label_2
_geom_torsion_atom_site_label_3
_geom_torsion_atom_site_label_4
_geom_torsion
C6 C1 C2 C3 0.9(3)
C7 C1 C2 C3 -174.3(2)
C1 C2 C3 C4 -0.2(4)
C2 C3 C4 C5 -0.2(4)
C2 C3 C4 Cl1 -179.31(19)
C3 C4 C5 C6 -0.1(4)
Cl1 C4 C5 C6 179.0(2)
C2 C1 C6 C5 -1.2(3)
C7 C1 C6 C5 174.0(2)
C4 C5 C6 C1 0.9(4)
C6 C1 C7 O3 -79.4(2)
C2 C1 C7 O3 95.7(2)
C6 C1 C7 C11 157.7(2)
C2 C1 C7 C11 -27.1(3)
O3 C8 C9 C10 -49.3(3)
C8 C9 C10 C11 12.4(3)
C8 C9 C10 N1 -166.9(2)
N1 C10 C11 C14 10.3(3)
C9 C10 C11 C14 -169.00(19)
N1 C10 C11 C7 -172.21(19)
C9 C10 C11 C7 8.5(3)
O3 C7 C11 C10 6.0(3)
C1 C7 C11 C10 124.5(2)
O3 C7 C11 C14 -176.37(17)
C1 C7 C11 C14 -57.9(3)
C15 C13 C14 C18 -3.2(3)
S1 C13 C14 C18 173.14(15)
C15 C13 C14 C11 173.2(2)
S1 C13 C14 C11 -10.4(3)
C10 C11 C14 C13 -19.9(3)
C7 C11 C14 C13 162.54(19)
C10 C11 C14 C18 156.3(2)
C7 C11 C14 C18 -21.3(3)
C14 C13 C15 C16 1.8(3)
S1 C13 C15 C16 -174.46(18)
C13 C15 C16 C17 0.8(4)
C15 C16 C17 C18 -1.6(3)
C15 C16 C17 C20 179.3(2)
C16 C17 C18 C14 0.0(3)
C20 C17 C18 C14 179.1(2)
C13 C14 C18 C17 2.4(3)
C11 C14 C18 C17 -173.93(19)
C11 C10 N1 C19 -149.1(2)
C9 C10 N1 C19 30.2(3)
C11 C10 N1 S1 29.9(3)
C9 C10 N1 S1 -150.76(16)
C9 C8 O3 C7 67.4(3)
C1 C7 O3 C8 -167.8(2)
C11 C7 O3 C8 -43.6(3)
C10 N1 S1 O1 62.8(2)
C19 N1 S1 O1 -118.1(2)
C10 N1 S1 O2 -167.78(18)
C19 N1 S1 O2 11.3(2)
C10 N1 S1 C13 -50.89(19)
C19 N1 S1 C13 128.2(2)
C15 C13 S1 O1 103.8(2)
C14 C13 S1 O1 -72.64(18)
C15 C13 S1 O2 -27.7(2)
C14 C13 S1 O2 155.87(17)
C15 C13 S1 N1 -142.53(19)
C14 C13 S1 N1 41.05(18)
